data_4133981
loop_
_publ_author_name
'Hamada, Hiroyoshi'
'Itabashi, Yuki'
'Shang, Rui'
'Nakamura, Eiichi'

_publ_section_title
;
 Axially Chiral Spiro-Conjugated Carbon-Bridged <i>p</i>-Phenylenevinylene
 Congeners: Synthetic Design and Materials Properties.
;
_journal_issue 4
_journal_name_full 'Journal of the American Chemical Society'
_journal_page_first 2059
_journal_page_last 2067
_journal_paper_doi 10.1021/jacs.9b13019
_journal_volume 142
_journal_year 2020
_chemical_formula_moiety 'C55 H36, 2(C H2 Cl2)'
_chemical_formula_sum 'C57 H40 Cl4'
_chemical_formula_weight 866.69
_chemical_name_common spiroCC
_space_group_crystal_system monoclinic
_space_group_IT_number 15
_space_group_name_Hall '-C 2yc'
_space_group_name_H-M_alt 'C 1 2/c 1'
_atom_sites_solution_hydrogens geom
_audit_creation_method SHELXL-2014/7
_cell_angle_alpha 90
_cell_angle_beta 102.900(7)
_cell_angle_gamma 90
_cell_formula_units_Z 4
_cell_length_a 11.9001(3)
_cell_length_b 15.8666(4)
_cell_length_c 22.7472(5)
_cell_measurement_reflns_used 19630
_cell_measurement_temperature 123(2)
_cell_measurement_theta_max 68.24
_cell_measurement_theta_min 3.99
_cell_volume 4186.6(2)
_computing_cell_refinement 'Rapid Auto (Rigaku)'
_computing_data_collection 'Rapid Auto (Rigaku)'
_computing_data_reduction 'Rapid Auto (Rigaku)'
_computing_structure_refinement 'SHELXL-2014/7 (Sheldrick, 2014)'
_computing_structure_solution 'SHELXT-2014/7 (Sheldrick, 2014)'
_diffrn_ambient_temperature 123(2)
_diffrn_measured_fraction_theta_full 1.000
_diffrn_measured_fraction_theta_max 1.000
_diffrn_measurement_device_type 'Rigaku Rapid II'
_diffrn_measurement_method 'rotation method'
_diffrn_radiation_type CuK\a
_diffrn_radiation_wavelength 1.54187
_diffrn_reflns_av_R_equivalents 0.0442
_diffrn_reflns_av_unetI/netI 0.0373
_diffrn_reflns_Laue_measured_fraction_full 1.000
_diffrn_reflns_Laue_measured_fraction_max 1.000
_diffrn_reflns_limit_h_max 14
_diffrn_reflns_limit_h_min -14
_diffrn_reflns_limit_k_max 18
_diffrn_reflns_limit_k_min -19
_diffrn_reflns_limit_l_max 27
_diffrn_reflns_limit_l_min -27
_diffrn_reflns_number 23863
_diffrn_reflns_point_group_measured_fraction_full 1.000
_diffrn_reflns_point_group_measured_fraction_max 1.000
_diffrn_reflns_theta_full 67.687
_diffrn_reflns_theta_max 68.243
_diffrn_reflns_theta_min 3.987
_diffrn_source 'fine-focus sealed tube'
_exptl_absorpt_coefficient_mu 2.877
_exptl_absorpt_correction_T_max 1.0000
_exptl_absorpt_correction_T_min 0.7327
_exptl_absorpt_correction_type multi-scan
_exptl_crystal_colour colorless
_exptl_crystal_density_diffrn 1.375
_exptl_crystal_density_method 'not measured'
_exptl_crystal_description block
_exptl_crystal_F_000 1800
_exptl_crystal_size_max 0.200
_exptl_crystal_size_mid 0.100
_exptl_crystal_size_min 0.100
_refine_diff_density_max 0.332
_refine_diff_density_min -0.393
_refine_diff_density_rms 0.045
_refine_ls_extinction_method none
_refine_ls_goodness_of_fit_ref 1.040
_refine_ls_hydrogen_treatment constr
_refine_ls_matrix_type full
_refine_ls_number_parameters 276
_refine_ls_number_reflns 3828
_refine_ls_number_restraints 0
_refine_ls_restrained_S_all 1.040
_refine_ls_R_factor_all 0.0457
_refine_ls_R_factor_gt 0.0360
_refine_ls_shift/su_max 0.000
_refine_ls_shift/su_mean 0.000
_refine_ls_structure_factor_coef Fsqd
_refine_ls_weighting_details 'w=1/[\s^2^(Fo^2^)+(0.0402P)^2^+3.9863P] where P=(Fo^2^+2Fc^2^)/3'
_refine_ls_weighting_scheme calc
_refine_ls_wR_factor_gt 0.0867
_refine_ls_wR_factor_ref 0.0907
_reflns_Friedel_coverage 0.000
_reflns_number_gt 3230
_reflns_number_total 3828
_reflns_threshold_expression 'I > 2\s(I)'
_cod_data_source_file ja9b13019_si_002.cif
_cod_data_source_block spiro_a
_cod_depositor_comments 'Adding full bibliography for 4133981.cif.'
_cod_original_sg_symbol_H-M 'C 2/c'
_cod_database_code 4133981
_shelx_shelxl_version_number 2014/7
_shelx_space_group_comment
;
The symmetry employed for this shelxl refinement is uniquely defined
by the following loop, which should always be used as a source of
symmetry information in preference to the above space-group names.
They are only intended as comments.
;
_shelx_estimated_absorpt_t_min 0.730
_shelx_estimated_absorpt_t_max 0.850

loop_
_space_group_symop_operation_xyz
'x, y, z'
'-x, y, -z+1/2'
'x+1/2, y+1/2, z'
'-x+1/2, y+1/2, -z+1/2'
'-x, -y, -z'
'x, -y, z-1/2'
'-x+1/2, -y+1/2, -z'
'x+1/2, -y+1/2, z-1/2'

loop_
_atom_site_label
_atom_site_type_symbol
_atom_site_fract_x
_atom_site_fract_y
_atom_site_fract_z
_atom_site_U_iso_or_equiv
_atom_site_adp_type
_atom_site_occupancy
_atom_site_site_symmetry_order
_atom_site_calc_flag
_atom_site_refinement_flags_posn
_atom_site_refinement_flags_adp
_atom_site_refinement_flags_occupancy
Cl1 Cl 0.63608(4) 0.33129(3) 0.48095(2) 0.03397(14) Uani 1 1 d . . .
Cl2 Cl 0.80399(5) 0.46666(3) 0.51597(3) 0.04438(17) Uani 1 1 d . . .
C7 C 0.44874(14) 0.45243(10) 0.34478(7) 0.0174(4) Uani 1 1 d . . .
C8 C 0.37142(14) 0.38751(10) 0.31254(7) 0.0182(4) Uani 1 1 d . . .
C16 C 0.39976(14) 0.36949(10) 0.26021(7) 0.0184(4) Uani 1 1 d . . .
C6 C 0.45612(15) 0.49303(10) 0.39990(7) 0.0191(4) Uani 1 1 d . . .
H6 H 0.4044 0.4805 0.4238 0.023 Uiso 1 1 calc R U .
C23 C 0.32925(14) 0.27471(10) 0.37924(7) 0.0183(4) Uani 1 1 d . . .
C15 C 0.32756(14) 0.30199(10) 0.22881(7) 0.0182(4) Uani 1 1 d . . .
C28 C 0.32689(15) 0.30050(10) 0.43736(8) 0.0209(4) Uani 1 1 d . . .
H28 H 0.2902 0.3506 0.4430 0.025 Uiso 1 1 calc R U .
C10 C 0.25198(14) 0.27909(10) 0.26533(7) 0.0184(4) Uani 1 1 d . . .
C11 C 0.17197(15) 0.21608(10) 0.24675(8) 0.0209(4) Uani 1 1 d . . .
H11 H 0.1199 0.2016 0.2701 0.025 Uiso 1 1 calc R U .
C3 C 0.61192(15) 0.53224(10) 0.32723(8) 0.0208(4) Uani 1 1 d . . .
H3 H 0.6637 0.5452 0.3034 0.025 Uiso 1 1 calc R U .
C17 C 0.16791(14) 0.37674(10) 0.33216(7) 0.0184(4) Uani 1 1 d . . .
C2 C 0.52605(14) 0.47345(10) 0.30841(7) 0.0182(4) Uani 1 1 d . . .
C27 C 0.37858(15) 0.25238(11) 0.48718(8) 0.0232(4) Uani 1 1 d . . .
H27 H 0.3769 0.2708 0.5258 0.028 Uiso 1 1 calc R U .
C22 C 0.07792(15) 0.33236(11) 0.34794(8) 0.0226(4) Uani 1 1 d . . .
H22 H 0.0865 0.2751 0.3563 0.027 Uiso 1 1 calc R U .
C4 C 0.61977(15) 0.57192(10) 0.38266(8) 0.0216(4) Uani 1 1 d . . .
H4 H 0.6773 0.6117 0.3959 0.026 Uiso 1 1 calc R U .
C5 C 0.54242(15) 0.55256(10) 0.41827(8) 0.0210(4) Uani 1 1 d . . .
H5 H 0.5485 0.5799 0.4550 0.025 Uiso 1 1 calc R U .
C9 C 0.27622(14) 0.33049(10) 0.32443(7) 0.0175(4) Uani 1 1 d . . .
C18 C 0.15387(16) 0.46279(11) 0.32151(8) 0.0231(4) Uani 1 1 d . . .
H18 H 0.2132 0.4938 0.3115 0.028 Uiso 1 1 calc R U .
C1 C 0.5000 0.42127(14) 0.2500 0.0184(5) Uani 1 2 d S T P
C14 C 0.32644(15) 0.26046(11) 0.17469(8) 0.0226(4) Uani 1 1 d . . .
H14 H 0.3776 0.2754 0.1509 0.027 Uiso 1 1 calc R U .
C12 C 0.17021(16) 0.17460(10) 0.19269(8) 0.0236(4) Uani 1 1 d . . .
H12 H 0.1169 0.1318 0.1801 0.028 Uiso 1 1 calc R U .
C26 C 0.43237(15) 0.17741(11) 0.47954(8) 0.0244(4) Uani 1 1 d . . .
H26 H 0.4649 0.1443 0.5127 0.029 Uiso 1 1 calc R U .
C24 C 0.38622(15) 0.20019(11) 0.37232(8) 0.0229(4) Uani 1 1 d . . .
H24 H 0.3902 0.1824 0.3339 0.028 Uiso 1 1 calc R U .
C13 C 0.24663(16) 0.19606(11) 0.15724(8) 0.0244(4) Uani 1 1 d . . .
H13 H 0.2445 0.1671 0.1215 0.029 Uiso 1 1 calc R U .
C21 C -0.02376(16) 0.37196(12) 0.35134(8) 0.0266(4) Uani 1 1 d . . .
H21 H -0.0834 0.3411 0.3612 0.032 Uiso 1 1 calc R U .
C19 C 0.05228(16) 0.50292(12) 0.32571(8) 0.0279(4) Uani 1 1 d . . .
H19 H 0.0442 0.5606 0.3188 0.033 Uiso 1 1 calc R U .
C25 C 0.43734(16) 0.15196(11) 0.42199(8) 0.0265(4) Uani 1 1 d . . .
H25 H 0.4752 0.1022 0.4166 0.032 Uiso 1 1 calc R U .
C20 C -0.03697(16) 0.45751(12) 0.34015(8) 0.0285(4) Uani 1 1 d . . .
H20 H -0.1054 0.4843 0.3423 0.034 Uiso 1 1 calc R U .
C29 C 0.75072(17) 0.38746(12) 0.46226(9) 0.0322(5) Uani 1 1 d . . .
H29 H 0.7246 0.4132 0.4229 0.039 Uiso 1 1 calc R U .
H29A H 0.8125 0.3486 0.4599 0.039 Uiso 1 1 calc R U .

loop_
_atom_site_aniso_label
_atom_site_aniso_U_11
_atom_site_aniso_U_22
_atom_site_aniso_U_33
_atom_site_aniso_U_23
_atom_site_aniso_U_13
_atom_site_aniso_U_12
Cl1 0.0289(3) 0.0358(3) 0.0373(3) 0.0064(2) 0.0076(2) -0.00003(19)
Cl2 0.0347(3) 0.0357(3) 0.0545(3) -0.0070(2) -0.0076(2) 0.0027(2)
C7 0.0176(9) 0.0140(8) 0.0197(9) 0.0015(6) 0.0020(7) 0.0006(6)
C8 0.0182(9) 0.0158(8) 0.0209(9) 0.0009(7) 0.0049(7) 0.0007(7)
C16 0.0191(9) 0.0166(8) 0.0198(9) 0.0009(7) 0.0051(7) 0.0020(7)
C6 0.0210(9) 0.0183(8) 0.0188(9) 0.0021(7) 0.0058(7) 0.0018(7)
C23 0.0152(8) 0.0193(8) 0.0208(9) 0.0019(7) 0.0047(7) -0.0041(7)
C15 0.0179(9) 0.0162(8) 0.0200(9) 0.0001(7) 0.0029(7) 0.0016(6)
C28 0.0211(9) 0.0196(8) 0.0233(9) -0.0008(7) 0.0076(7) -0.0020(7)
C10 0.0193(9) 0.0166(8) 0.0185(9) 0.0008(7) 0.0024(7) 0.0032(7)
C11 0.0205(9) 0.0197(9) 0.0222(9) 0.0014(7) 0.0040(7) 0.0003(7)
C3 0.0194(9) 0.0195(8) 0.0241(9) 0.0025(7) 0.0063(7) 0.0008(7)
C17 0.0198(9) 0.0213(9) 0.0142(8) -0.0013(6) 0.0040(7) 0.0005(7)
C2 0.0195(9) 0.0167(8) 0.0188(9) 0.0015(7) 0.0048(7) 0.0024(7)
C27 0.0240(10) 0.0275(10) 0.0188(9) -0.0003(7) 0.0062(7) -0.0051(7)
C22 0.0223(9) 0.0223(9) 0.0238(9) -0.0026(7) 0.0066(7) -0.0012(7)
C4 0.0211(9) 0.0178(8) 0.0238(9) -0.0006(7) 0.0009(7) -0.0023(7)
C5 0.0249(10) 0.0185(8) 0.0179(9) -0.0007(7) 0.0011(7) 0.0009(7)
C9 0.0174(9) 0.0172(8) 0.0184(9) -0.0006(7) 0.0053(7) -0.0017(6)
C18 0.0240(10) 0.0232(9) 0.0223(9) 0.0008(7) 0.0056(7) 0.0002(7)
C1 0.0191(13) 0.0184(12) 0.0186(12) 0.000 0.0061(10) 0.000
C14 0.0251(10) 0.0226(9) 0.0208(9) 0.0004(7) 0.0062(7) 0.0024(7)
C12 0.0255(10) 0.0174(8) 0.0250(9) -0.0025(7) -0.0002(7) -0.0023(7)
C26 0.0211(9) 0.0259(9) 0.0239(10) 0.0062(7) 0.0003(7) -0.0025(7)
C24 0.0232(10) 0.0244(9) 0.0210(9) -0.0025(7) 0.0044(7) 0.0009(7)
C13 0.0295(10) 0.0214(9) 0.0206(9) -0.0058(7) 0.0020(8) 0.0019(7)
C21 0.0210(10) 0.0344(10) 0.0246(10) -0.0078(8) 0.0057(7) -0.0042(8)
C19 0.0269(10) 0.0242(9) 0.0316(11) -0.0022(8) 0.0046(8) 0.0063(8)
C25 0.0253(10) 0.0223(9) 0.0300(10) -0.0007(8) 0.0024(8) 0.0030(7)
C20 0.0209(10) 0.0331(10) 0.0305(10) -0.0090(8) 0.0035(8) 0.0053(8)
C29 0.0323(11) 0.0309(10) 0.0343(11) 0.0005(8) 0.0094(9) -0.0016(8)

loop_
_atom_type_symbol
_atom_type_description
_atom_type_scat_dispersion_real
_atom_type_scat_dispersion_imag
_atom_type_scat_source
C C 0.0181 0.0091 'International Tables Vol C Tables 4.2.6.8 and 6.1.1.4'
H H 0.0000 0.0000 'International Tables Vol C Tables 4.2.6.8 and 6.1.1.4'
Cl Cl 0.3639 0.7018 'International Tables Vol C Tables 4.2.6.8 and 6.1.1.4'

loop_
_geom_angle_atom_site_label_1
_geom_angle_atom_site_label_2
_geom_angle_atom_site_label_3
_geom_angle
_geom_angle_site_symmetry_1
_geom_angle_site_symmetry_3
C6 C7 C2 120.04(15) . .
C6 C7 C8 132.96(16) . .
C2 C7 C8 106.99(14) . .
C16 C8 C7 109.92(15) . .
C16 C8 C9 112.13(14) . .
C7 C8 C9 137.67(15) . .
C8 C16 C15 110.80(15) . .
C8 C16 C1 112.67(14) . .
C15 C16 C1 136.48(15) . .
C5 C6 C7 118.58(16) . .
C5 C6 H6 120.7 . .
C7 C6 H6 120.7 . .
C24 C23 C28 118.18(15) . .
C24 C23 C9 121.20(15) . .
C28 C23 C9 120.51(15) . .
C14 C15 C10 121.34(15) . .
C14 C15 C16 131.99(16) . .
C10 C15 C16 106.64(14) . .
C23 C28 C27 120.94(16) . .
C23 C28 H28 119.5 . .
C27 C28 H28 119.5 . .
C11 C10 C15 119.77(15) . .
C11 C10 C9 129.15(16) . .
C15 C10 C9 111.06(14) . .
C10 C11 C12 119.12(17) . .
C10 C11 H11 120.4 . .
C12 C11 H11 120.4 . .
C2 C3 C4 118.80(17) . .
C2 C3 H3 120.6 . .
C4 C3 H3 120.6 . .
C18 C17 C22 118.14(16) . .
C18 C17 C9 121.58(15) . .
C22 C17 C9 120.24(15) . .
C3 C2 C7 120.92(15) . .
C3 C2 C1 128.69(15) . .
C7 C2 C1 110.38(13) . .
C26 C27 C28 120.25(17) . .
C26 C27 H27 119.9 . .
C28 C27 H27 119.9 . .
C21 C22 C17 121.18(17) . .
C21 C22 H22 119.4 . .
C17 C22 H22 119.4 . .
C5 C4 C3 120.54(16) . .
C5 C4 H4 119.7 . .
C3 C4 H4 119.7 . .
C6 C5 C4 121.10(16) . .
C6 C5 H5 119.5 . .
C4 C5 H5 119.5 . .
C8 C9 C17 114.59(13) . .
C8 C9 C10 99.28(13) . .
C17 C9 C10 110.84(13) . .
C8 C9 C23 107.35(13) . .
C17 C9 C23 112.69(14) . .
C10 C9 C23 111.32(13) . .
C19 C18 C17 120.73(17) . .
C19 C18 H18 119.6 . .
C17 C18 H18 119.6 . .
C16 C1 C16 114.00(19) . 2_655
C16 C1 C2 100.02(9) . .
C16 C1 C2 114.37(9) 2_655 .
C16 C1 C2 114.37(9) . 2_655
C16 C1 C2 100.02(9) 2_655 2_655
C2 C1 C2 114.82(18) . 2_655
C13 C14 C15 118.07(17) . .
C13 C14 H14 121.0 . .
C15 C14 H14 121.0 . .
C13 C12 C11 121.07(16) . .
C13 C12 H12 119.5 . .
C11 C12 H12 119.5 . .
C27 C26 C25 119.32(16) . .
C27 C26 H26 120.3 . .
C25 C26 H26 120.3 . .
C25 C24 C23 120.89(17) . .
C25 C24 H24 119.6 . .
C23 C24 H24 119.6 . .
C12 C13 C14 120.62(16) . .
C12 C13 H13 119.7 . .
C14 C13 H13 119.7 . .
C22 C21 C20 120.07(18) . .
C22 C21 H21 120.0 . .
C20 C21 H21 120.0 . .
C20 C19 C18 120.29(17) . .
C20 C19 H19 119.9 . .
C18 C19 H19 119.9 . .
C26 C25 C24 120.39(17) . .
C26 C25 H25 119.8 . .
C24 C25 H25 119.8 . .
C19 C20 C21 119.55(18) . .
C19 C20 H20 120.2 . .
C21 C20 H20 120.2 . .
Cl1 C29 Cl2 111.76(11) . .
Cl1 C29 H29 109.3 . .
Cl2 C29 H29 109.3 . .
Cl1 C29 H29A 109.3 . .
Cl2 C29 H29A 109.3 . .
H29 C29 H29A 107.9 . .

loop_
_geom_bond_atom_site_label_1
_geom_bond_atom_site_label_2
_geom_bond_distance
_geom_bond_site_symmetry_2
Cl1 C29 1.759(2) .
Cl2 C29 1.769(2) .
C7 C6 1.395(2) .
C7 C2 1.408(2) .
C7 C8 1.464(2) .
C8 C16 1.338(2) .
C8 C9 1.520(2) .
C16 C15 1.456(2) .
C16 C1 1.509(2) .
C6 C5 1.389(2) .
C6 H6 0.9300 .
C23 C24 1.389(2) .
C23 C28 1.390(2) .
C23 C9 1.544(2) .
C15 C14 1.394(2) .
C15 C10 1.402(2) .
C28 C27 1.391(2) .
C28 H28 0.9300 .
C10 C11 1.380(2) .
C10 C9 1.544(2) .
C11 C12 1.391(2) .
C11 H11 0.9300 .
C3 C2 1.379(2) .
C3 C4 1.394(2) .
C3 H3 0.9300 .
C17 C18 1.390(2) .
C17 C22 1.394(2) .
C17 C9 1.527(2) .
C2 C1 1.537(2) .
C27 C26 1.380(2) .
C27 H27 0.9300 .
C22 C21 1.381(2) .
C22 H22 0.9300 .
C4 C5 1.389(3) .
C4 H4 0.9300 .
C5 H5 0.9300 .
C18 C19 1.388(2) .
C18 H18 0.9300 .
C1 C16 1.509(2) 2_655
C1 C2 1.537(2) 2_655
C14 C13 1.391(2) .
C14 H14 0.9300 .
C12 C13 1.386(3) .
C12 H12 0.9300 .
C26 C25 1.384(3) .
C26 H26 0.9300 .
C24 C25 1.388(2) .
C24 H24 0.9300 .
C13 H13 0.9300 .
C21 C20 1.384(3) .
C21 H21 0.9300 .
C19 C20 1.382(3) .
C19 H19 0.9300 .
C25 H25 0.9300 .
C20 H20 0.9300 .
C29 H29 0.9700 .
C29 H29A 0.9700 .

loop_
_geom_torsion_atom_site_label_1
_geom_torsion_atom_site_label_2
_geom_torsion_atom_site_label_3
_geom_torsion_atom_site_label_4
_geom_torsion
_geom_torsion_site_symmetry_4
C6 C7 C8 C16 179.69(17) .
C2 C7 C8 C16 0.41(19) .
C6 C7 C8 C9 -7.1(3) .
C2 C7 C8 C9 173.63(18) .
C7 C8 C16 C15 177.14(13) .
C9 C8 C16 C15 2.05(19) .
C7 C8 C16 C1 -0.71(19) .
C9 C8 C16 C1 -175.79(13) .
C2 C7 C6 C5 -1.5(2) .
C8 C7 C6 C5 179.32(16) .
C8 C16 C15 C14 -177.89(17) .
C1 C16 C15 C14 -0.8(3) .
C8 C16 C15 C10 -0.01(19) .
C1 C16 C15 C10 177.10(17) .
C24 C23 C28 C27 -1.0(2) .
C9 C23 C28 C27 -177.33(15) .
C14 C15 C10 C11 -2.2(2) .
C16 C15 C10 C11 179.68(14) .
C14 C15 C10 C9 176.16(15) .
C16 C15 C10 C9 -1.99(18) .
C15 C10 C11 C12 1.9(2) .
C9 C10 C11 C12 -176.07(15) .
C4 C3 C2 C7 -1.2(2) .
C4 C3 C2 C1 -179.62(15) .
C6 C7 C2 C3 1.9(2) .
C8 C7 C2 C3 -178.66(15) .
C6 C7 C2 C1 -179.35(14) .
C8 C7 C2 C1 0.04(18) .
C23 C28 C27 C26 -0.6(3) .
C18 C17 C22 C21 1.8(2) .
C9 C17 C22 C21 -175.75(15) .
C2 C3 C4 C5 0.0(2) .
C7 C6 C5 C4 0.3(2) .
C3 C4 C5 C6 0.5(3) .
C16 C8 C9 C17 -121.09(16) .
C7 C8 C9 C17 65.8(2) .
C16 C8 C9 C10 -2.98(17) .
C7 C8 C9 C10 -176.10(18) .
C16 C8 C9 C23 112.94(16) .
C7 C8 C9 C23 -60.2(2) .
C18 C17 C9 C8 7.6(2) .
C22 C17 C9 C8 -174.95(15) .
C18 C17 C9 C10 -103.75(17) .
C22 C17 C9 C10 73.70(19) .
C18 C17 C9 C23 130.74(16) .
C22 C17 C9 C23 -51.8(2) .
C11 C10 C9 C8 -178.92(16) .
C15 C10 C9 C8 2.94(17) .
C11 C10 C9 C17 -58.0(2) .
C15 C10 C9 C17 123.83(15) .
C11 C10 C9 C23 68.2(2) .
C15 C10 C9 C23 -109.89(15) .
C24 C23 C9 C8 -85.08(18) .
C28 C23 C9 C8 91.16(18) .
C24 C23 C9 C17 147.83(16) .
C28 C23 C9 C17 -35.9(2) .
C24 C23 C9 C10 22.6(2) .
C28 C23 C9 C10 -161.18(15) .
C22 C17 C18 C19 -0.9(3) .
C9 C17 C18 C19 176.60(16) .
C8 C16 C1 C16 123.19(15) 2_655
C15 C16 C1 C16 -53.89(17) 2_655
C8 C16 C1 C2 0.68(17) .
C15 C16 C1 C2 -176.40(18) .
C8 C16 C1 C2 -122.56(15) 2_655
C15 C16 C1 C2 60.4(3) 2_655
C3 C2 C1 C16 178.17(16) .
C7 C2 C1 C16 -0.41(17) .
C3 C2 C1 C16 55.9(2) 2_655
C7 C2 C1 C16 -122.65(15) 2_655
C3 C2 C1 C2 -58.91(15) 2_655
C7 C2 C1 C2 122.51(14) 2_655
C10 C15 C14 C13 1.0(2) .
C16 C15 C14 C13 178.59(17) .
C10 C11 C12 C13 -0.5(3) .
C28 C27 C26 C25 1.9(3) .
C28 C23 C24 C25 1.3(3) .
C9 C23 C24 C25 177.61(15) .
C11 C12 C13 C14 -0.7(3) .
C15 C14 C13 C12 0.4(3) .
C17 C22 C21 C20 -1.3(3) .
C17 C18 C19 C20 -0.5(3) .
C27 C26 C25 C24 -1.6(3) .
C23 C24 C25 C26 0.0(3) .
C18 C19 C20 C21 1.0(3) .
C22 C21 C20 C19 -0.1(3) .
